data_4074829
loop_
_publ_author_name
'Landis, Clark R.'
'Nelson, Ryan C.'
'Jin, Wiechang'
'Bowman, Amanda C.'

_publ_section_title
;
 Synthesis, Characterization, and Transition-Metal Complexes of
 3,4-Diazaphospholanes
;
_journal_coden_ASTM ORGND7
_journal_issue 6
_journal_name_full Organometallics
_journal_page_first 1377
_journal_page_last 1391
_journal_paper_doi 10.1021/om050922g
_journal_volume 25
_journal_year 2006
_chemical_formula_sum 'C112 H84 Cl2 N8 O8 P4 Rh2'
_chemical_formula_weight 2070.47
_space_group_IT_number 96
_symmetry_space_group_name_Hall 'P 4nw 2abw'
_symmetry_space_group_name_H-M 'P 43 21 2'
_atom_sites_solution_hydrogens geom
_atom_sites_solution_primary direct
_atom_sites_solution_secondary difmap
_audit_creation_method SHELXL-97
_cell_angle_alpha 90.00
_cell_angle_beta 90.00
_cell_angle_gamma 90.00
_cell_formula_units_Z 4
_cell_length_a 16.2011(12)
_cell_length_b 16.2011(12)
_cell_length_c 47.347(3)
_cell_measurement_temperature 173(2)
_cell_volume 12427.4(15)
_computing_structure_refinement 'SHELXL-97 (Sheldrick, 1997)'
_computing_structure_solution 'SHELXS-97 (Sheldrick, 1990)'
_diffrn_ambient_temperature 173(2)
_diffrn_measured_fraction_theta_full 0.996
_diffrn_measured_fraction_theta_max 0.996
_diffrn_radiation_monochromator graphite
_diffrn_radiation_source 'fine-focus sealed tube'
_diffrn_radiation_type MoK\a
_diffrn_radiation_wavelength 0.71073
_diffrn_reflns_av_R_equivalents 0.0000
_diffrn_reflns_av_sigmaI/netI 0.0693
_diffrn_reflns_limit_h_max 12
_diffrn_reflns_limit_h_min -11
_diffrn_reflns_limit_k_max 17
_diffrn_reflns_limit_k_min 0
_diffrn_reflns_limit_l_max 50
_diffrn_reflns_limit_l_min 0
_diffrn_reflns_number 8110
_diffrn_reflns_theta_full 22.50
_diffrn_reflns_theta_max 22.50
_diffrn_reflns_theta_min 1.83
_exptl_absorpt_coefficient_mu 0.410
_exptl_absorpt_correction_T_max 0.9225
_exptl_absorpt_correction_T_min 0.8869
_exptl_crystal_density_diffrn 1.107
_exptl_crystal_density_method 'not measured'
_exptl_crystal_F_000 4240
_exptl_crystal_size_max 0.30
_exptl_crystal_size_mid 0.20
_exptl_crystal_size_min 0.20
_refine_diff_density_max 0.920
_refine_diff_density_min -1.373
_refine_diff_density_rms 0.169
_refine_ls_abs_structure_details 'Flack H D (1983), Acta Cryst. A39, 876-881'
_refine_ls_abs_structure_Flack -0.09(7)
_refine_ls_extinction_method none
_refine_ls_goodness_of_fit_ref 1.031
_refine_ls_hydrogen_treatment mixed
_refine_ls_matrix_type full
_refine_ls_number_parameters 523
_refine_ls_number_reflns 8110
_refine_ls_number_restraints 0
_refine_ls_restrained_S_all 1.031
_refine_ls_R_factor_all 0.1216
_refine_ls_R_factor_gt 0.0873
_refine_ls_shift/su_max 0.000
_refine_ls_shift/su_mean 0.000
_refine_ls_structure_factor_coef Fsqd
_refine_ls_weighting_details 'calc w=1/[\s^2^(Fo^2^)+(0.2100P)^2^+0.0000P] where P=(Fo^2^+2Fc^2^)/3'
_refine_ls_weighting_scheme calc
_refine_ls_wR_factor_gt 0.2333
_refine_ls_wR_factor_ref 0.2727
_reflns_number_gt 6032
_reflns_number_total 8110
_reflns_threshold_expression >2sigma(I)
_cod_data_source_file om050922gsi20051024_021932.cif
_cod_data_source_block lan02
_cod_original_cell_volume 12427.5(16)
_cod_database_code 4074829

loop_
_symmetry_equiv_pos_as_xyz
'x, y, z'
'-x, -y, z+1/2'
'-y+1/2, x+1/2, z+3/4'
'y+1/2, -x+1/2, z+1/4'
'-x+1/2, y+1/2, -z+3/4'
'x+1/2, -y+1/2, -z+1/4'
'y, x, -z'
'-y, -x, -z+1/2'

loop_
_atom_site_label
_atom_site_type_symbol
_atom_site_fract_x
_atom_site_fract_y
_atom_site_fract_z
_atom_site_U_iso_or_equiv
_atom_site_adp_type
_atom_site_occupancy
_atom_site_symmetry_multiplicity
_atom_site_calc_flag
_atom_site_refinement_flags
Rh1 Rh 0.25511(5) 0.36519(5) 0.027695(16) 0.0322(3) Uani 1 1 d .
P1 P 0.17063(19) 0.47112(19) 0.02852(6) 0.0347(7) Uani 1 1 d .
P2 P 0.23976(19) 0.33717(19) 0.07245(6) 0.0360(7) Uani 1 1 d .
Cl1 Cl 0.36563(18) 0.26728(19) 0.02293(5) 0.0441(7) Uani 1 1 d .
O1 O -0.0917(6) 0.5406(8) 0.0167(3) 0.108(5) Uani 1 1 d .
O2 O 0.1600(6) 0.6595(6) -0.04310(19) 0.056(2) Uani 1 1 d .
O3 O 0.2595(6) 0.0774(6) 0.11164(19) 0.059(2) Uani 1 1 d .
O4 O 0.3306(5) 0.3680(7) 0.15774(16) 0.048(2) Uani 1 1 d .
N1 N 0.0425(6) 0.5495(6) 0.0076(2) 0.042(3) Uani 1 1 d .
N2 N 0.1105(6) 0.5850(6) -0.0067(2) 0.044(3) Uani 1 1 d .
N3 N 0.2699(6) 0.2141(6) 0.10894(18) 0.034(2) Uani 1 1 d .
N4 N 0.2986(6) 0.2915(7) 0.12056(18) 0.040(3) Uani 1 1 d .
C1 C 0.1685(8) 0.5366(7) 0.0604(2) 0.042(3) Uani 1 1 d .
C2 C 0.1013(10) 0.5728(8) 0.0705(3) 0.057(4) Uani 1 1 d .
H2 H 0.0494 0.5639 0.0616 0.069 Uiso 1 1 calc R
C3 C 0.1066(14) 0.6239(12) 0.0941(4) 0.091(6) Uani 1 1 d .
H3 H 0.0579 0.6483 0.1015 0.109 Uiso 1 1 calc R
C4 C 0.1789(16) 0.6390(11) 0.1064(4) 0.093(6) Uani 1 1 d .
H4 H 0.1814 0.6742 0.1224 0.111 Uiso 1 1 calc R
C5 C 0.2532(13) 0.6021(9) 0.0955(3) 0.074(5) Uani 1 1 d .
H5 H 0.3059 0.6124 0.1036 0.089 Uiso 1 1 calc R
C6 C 0.2427(10) 0.5512(7) 0.0727(2) 0.048(3) Uani 1 1 d .
H6 H 0.2900 0.5246 0.0651 0.057 Uiso 1 1 calc R
C7 C 0.0606(8) 0.4669(8) 0.0181(3) 0.045(3) Uani 1 1 d .
H7 H 0.0267 0.4569 0.0354 0.055 Uiso 1 1 calc R
C8 C 0.0405(7) 0.4000(8) -0.0035(3) 0.047(3) Uani 1 1 d .
C9 C 0.0600(10) 0.4134(10) -0.0323(3) 0.065(4) Uani 1 1 d .
H9 H 0.0876 0.4627 -0.0376 0.079 Uiso 1 1 calc R
C10 C 0.0394(10) 0.3561(12) -0.0527(4) 0.072(4) Uani 1 1 d .
H10 H 0.0488 0.3665 -0.0722 0.086 Uiso 1 1 calc R
C11 C 0.0028(12) 0.2791(14) -0.0430(4) 0.096(7) Uani 1 1 d .
H11 H -0.0044 0.2344 -0.0557 0.115 Uiso 1 1 calc R
C12 C -0.0208(13) 0.2713(10) -0.0157(3) 0.081(5) Uani 1 1 d .
H12 H -0.0528 0.2251 -0.0099 0.097 Uiso 1 1 calc R
C13 C 0.0016(10) 0.3300(9) 0.0035(3) 0.062(4) Uani 1 1 d .
H13 H -0.0111 0.3207 0.0228 0.075 Uiso 1 1 calc R
C14 C -0.0329(11) 0.5753(11) 0.0043(5) 0.094(2) Uani 1 1 d .
C15 C -0.0477(10) 0.6452(12) -0.0154(4) 0.094(2) Uani 1 1 d .
C16 C -0.1285(11) 0.6749(11) -0.0208(4) 0.094(2) Uani 1 1 d .
H16 H -0.1748 0.6515 -0.0114 0.112 Uiso 1 1 calc R
C17 C -0.1386(10) 0.7366(11) -0.0393(4) 0.094(2) Uani 1 1 d .
H17 H -0.1915 0.7610 -0.0415 0.112 Uiso 1 1 calc R
C18 C -0.0740(10) 0.7649(11) -0.0551(4) 0.094(2) Uani 1 1 d .
H18 H -0.0834 0.8106 -0.0672 0.112 Uiso 1 1 calc R
C19 C 0.0037(10) 0.7309(11) -0.0544(4) 0.094(2) Uani 1 1 d .
H19 H 0.0457 0.7461 -0.0674 0.112 Uiso 1 1 calc R
C20 C 0.0164(10) 0.6716(11) -0.0328(4) 0.094(2) Uani 1 1 d .
C21 C 0.1007(11) 0.6376(12) -0.0284(4) 0.094(2) Uani 1 1 d .
C22 C 0.1910(10) 0.5482(10) 0.0000(3) 0.0716(17) Uani 1 1 d .
H22 H 0.2122 0.5187 -0.0170 0.086 Uiso 1 1 calc R
C23 C 0.2539(6) 0.6125(6) 0.00904(19) 0.0716(17) Uani 1 1 d G
C24 C 0.2325(5) 0.6871(6) 0.0216(2) 0.0716(17) Uani 1 1 d G
H24 H 0.1762 0.7027 0.0229 0.086 Uiso 1 1 calc R
C25 C 0.2937(6) 0.7389(5) 0.03208(19) 0.0716(17) Uani 1 1 d G
H25 H 0.2791 0.7899 0.0406 0.086 Uiso 1 1 calc R
C26 C 0.3762(5) 0.7161(6) 0.03008(19) 0.0716(17) Uani 1 1 d G
H26 H 0.4179 0.7514 0.0373 0.086 Uiso 1 1 calc R
C27 C 0.3975(5) 0.6415(6) 0.0176(2) 0.0716(17) Uani 1 1 d G
H27 H 0.4539 0.6258 0.0162 0.086 Uiso 1 1 calc R
C28 C 0.3364(7) 0.5897(5) 0.00704(19) 0.0716(17) Uani 1 1 d G
H28 H 0.3510 0.5387 -0.0015 0.086 Uiso 1 1 calc R
C29 C 0.1466(7) 0.3692(7) 0.0916(2) 0.036(3) Uani 1 1 d .
C30 C 0.0714(6) 0.3532(7) 0.0790(2) 0.029(3) Uani 1 1 d .
H30 H 0.0702 0.3234 0.0617 0.035 Uiso 1 1 calc R
C31 C -0.0012(7) 0.3789(8) 0.0907(3) 0.047(3) Uani 1 1 d .
H31 H -0.0517 0.3677 0.0813 0.056 Uiso 1 1 calc R
C32 C -0.0027(8) 0.4212(9) 0.1163(3) 0.056(4) Uani 1 1 d .
H32 H -0.0529 0.4411 0.1241 0.067 Uiso 1 1 calc R
C33 C 0.0705(9) 0.4328(9) 0.1295(3) 0.057(4) Uani 1 1 d .
H33 H 0.0703 0.4596 0.1474 0.068 Uiso 1 1 calc R
C34 C 0.1474(8) 0.4072(8) 0.1182(2) 0.041(3) Uani 1 1 d .
H34 H 0.1975 0.4155 0.1283 0.049 Uiso 1 1 calc R
C35 C 0.2430(8) 0.2228(7) 0.0790(2) 0.036(3) Uani 1 1 d .
H35 H 0.2858 0.1977 0.0665 0.044 Uiso 1 1 calc R
C36 C 0.1624(7) 0.1815(7) 0.0736(2) 0.035(3) Uani 1 1 d .
C37 C 0.1434(9) 0.1642(8) 0.0448(3) 0.052(4) Uani 1 1 d .
H37 H 0.1832 0.1734 0.0304 0.062 Uiso 1 1 calc R
C38 C 0.0660(9) 0.1339(10) 0.0383(3) 0.056(4) Uani 1 1 d .
H38 H 0.0527 0.1226 0.0191 0.068 Uiso 1 1 calc R
C39 C 0.0091(9) 0.1199(10) 0.0584(4) 0.074(5) Uani 1 1 d .
H39 H -0.0432 0.0974 0.0535 0.088 Uiso 1 1 calc R
C40 C 0.0276(8) 0.1392(9) 0.0875(3) 0.053(3) Uani 1 1 d .
H40 H -0.0122 0.1303 0.1019 0.064 Uiso 1 1 calc R
C41 C 0.1012(9) 0.1697(8) 0.0936(3) 0.049(4) Uani 1 1 d .
H41 H 0.1125 0.1843 0.1126 0.059 Uiso 1 1 calc R
C42 C 0.2735(7) 0.1437(8) 0.1236(2) 0.037(3) Uani 1 1 d .
C43 C 0.2838(7) 0.1495(9) 0.1547(3) 0.047(4) Uani 1 1 d .
C44 C 0.2803(8) 0.0786(10) 0.1702(3) 0.059(4) Uani 1 1 d .
H44 H 0.2715 0.0262 0.1617 0.071 Uiso 1 1 calc R
C45 C 0.2905(10) 0.0878(15) 0.1995(4) 0.086(7) Uani 1 1 d .
H45 H 0.2861 0.0404 0.2112 0.103 Uiso 1 1 calc R
C46 C 0.3065(9) 0.1617(13) 0.2117(3) 0.065(5) Uani 1 1 d .
H46 H 0.3144 0.1647 0.2316 0.078 Uiso 1 1 calc R
C47 C 0.3115(8) 0.2338(13) 0.1954(3) 0.074(5) Uani 1 1 d .
H47 H 0.3235 0.2856 0.2039 0.089 Uiso 1 1 calc R
C48 C 0.2984(8) 0.2276(10) 0.1664(3) 0.050(4) Uani 1 1 d .
C49 C 0.3106(7) 0.3017(10) 0.1491(2) 0.042(3) Uani 1 1 d .
C50 C 0.3214(7) 0.3539(8) 0.1007(2) 0.035(3) Uani 1 1 d .
H50 H 0.3159 0.4101 0.1092 0.041 Uiso 1 1 calc R
C51 C 0.4095(7) 0.3406(8) 0.0892(2) 0.039(3) Uani 1 1 d .
C52 C 0.4455(9) 0.4056(10) 0.0743(3) 0.066(4) Uani 1 1 d .
H52 H 0.4136 0.4537 0.0708 0.080 Uiso 1 1 calc R
C53 C 0.5262(10) 0.4029(11) 0.0644(3) 0.072(5) Uani 1 1 d .
H53 H 0.5519 0.4489 0.0556 0.086 Uiso 1 1 calc R
C54 C 0.5669(9) 0.3277(11) 0.0683(3) 0.067(5) Uani 1 1 d .
H54 H 0.6205 0.3211 0.0605 0.080 Uiso 1 1 calc R
C55 C 0.5335(8) 0.2641(9) 0.0826(2) 0.048(3) Uani 1 1 d .
H55 H 0.5637 0.2148 0.0859 0.057 Uiso 1 1 calc R
C56 C 0.4525(8) 0.2732(10) 0.0925(3) 0.053(4) Uani 1 1 d .
H56 H 0.4277 0.2282 0.1022 0.064 Uiso 1 1 calc R

loop_
_atom_site_aniso_label
_atom_site_aniso_U_11
_atom_site_aniso_U_22
_atom_site_aniso_U_33
_atom_site_aniso_U_23
_atom_site_aniso_U_13
_atom_site_aniso_U_12
Rh1 0.0373(6) 0.0410(6) 0.0184(5) 0.0027(4) 0.0004(4) 0.0063(4)
P1 0.0409(17) 0.0409(18) 0.0223(15) 0.0015(14) 0.0039(14) 0.0073(14)
P2 0.0333(17) 0.0497(19) 0.0251(15) 0.0034(13) 0.0024(13) 0.0085(15)
Cl1 0.0491(17) 0.064(2) 0.0187(13) 0.0038(13) -0.0005(12) 0.0217(15)
O1 0.043(6) 0.105(9) 0.177(13) 0.086(9) 0.038(7) 0.023(6)
O2 0.056(6) 0.056(6) 0.055(6) 0.017(5) 0.013(5) 0.009(5)
O3 0.066(6) 0.057(6) 0.053(6) 0.019(5) 0.013(5) 0.009(5)
O4 0.043(5) 0.086(7) 0.015(4) -0.004(5) -0.009(4) -0.001(5)
N1 0.041(6) 0.039(6) 0.046(6) 0.018(5) 0.008(5) 0.009(5)
N2 0.040(6) 0.044(6) 0.048(7) 0.008(5) -0.001(5) 0.011(5)
N3 0.041(6) 0.046(6) 0.014(5) 0.007(4) -0.005(4) -0.003(5)
N4 0.035(6) 0.062(7) 0.023(6) 0.013(5) -0.002(4) 0.001(5)
C1 0.058(9) 0.040(7) 0.027(6) 0.001(6) 0.014(6) 0.012(7)
C2 0.081(11) 0.041(8) 0.049(8) -0.008(7) 0.012(8) -0.010(7)
C3 0.107(15) 0.091(14) 0.075(12) -0.039(11) 0.028(11) -0.015(12)
C4 0.15(2) 0.057(11) 0.073(12) -0.029(10) 0.020(13) -0.022(12)
C5 0.109(13) 0.062(9) 0.052(9) -0.002(8) -0.020(10) -0.001(10)
C6 0.078(10) 0.036(7) 0.030(6) -0.005(5) -0.009(7) 0.000(7)
C7 0.049(8) 0.044(8) 0.043(7) 0.012(6) 0.012(6) 0.009(6)
C8 0.035(7) 0.060(9) 0.046(8) 0.007(7) -0.004(6) 0.006(6)
C9 0.076(11) 0.091(12) 0.029(8) 0.002(8) 0.011(7) 0.002(9)
C10 0.067(10) 0.081(12) 0.068(11) -0.015(10) -0.003(8) -0.011(10)
C11 0.087(13) 0.119(18) 0.082(14) -0.035(12) -0.047(11) 0.035(13)
C12 0.138(16) 0.057(10) 0.047(10) 0.005(8) -0.024(10) -0.020(10)
C13 0.088(11) 0.058(9) 0.041(8) 0.015(7) -0.010(8) -0.010(8)
C14 0.062(4) 0.092(5) 0.127(6) 0.063(4) 0.014(4) 0.023(3)
C15 0.062(4) 0.092(5) 0.127(6) 0.063(4) 0.014(4) 0.023(3)
C16 0.062(4) 0.092(5) 0.127(6) 0.063(4) 0.014(4) 0.023(3)
C17 0.062(4) 0.092(5) 0.127(6) 0.063(4) 0.014(4) 0.023(3)
C18 0.062(4) 0.092(5) 0.127(6) 0.063(4) 0.014(4) 0.023(3)
C19 0.062(4) 0.092(5) 0.127(6) 0.063(4) 0.014(4) 0.023(3)
C20 0.062(4) 0.092(5) 0.127(6) 0.063(4) 0.014(4) 0.023(3)
C21 0.062(4) 0.092(5) 0.127(6) 0.063(4) 0.014(4) 0.023(3)
C22 0.089(4) 0.080(4) 0.046(3) 0.011(3) -0.007(3) -0.016(4)
C23 0.089(4) 0.080(4) 0.046(3) 0.011(3) -0.007(3) -0.016(4)
C24 0.089(4) 0.080(4) 0.046(3) 0.011(3) -0.007(3) -0.016(4)
C25 0.089(4) 0.080(4) 0.046(3) 0.011(3) -0.007(3) -0.016(4)
C26 0.089(4) 0.080(4) 0.046(3) 0.011(3) -0.007(3) -0.016(4)
C27 0.089(4) 0.080(4) 0.046(3) 0.011(3) -0.007(3) -0.016(4)
C28 0.089(4) 0.080(4) 0.046(3) 0.011(3) -0.007(3) -0.016(4)
C29 0.037(7) 0.040(7) 0.030(6) -0.001(5) 0.000(5) 0.011(6)
C30 0.031(6) 0.031(6) 0.026(6) 0.001(5) 0.009(5) 0.009(5)
C31 0.031(7) 0.059(9) 0.050(8) 0.023(7) 0.011(6) -0.004(6)
C32 0.036(8) 0.091(11) 0.040(8) 0.013(8) 0.009(6) 0.000(7)
C33 0.072(11) 0.063(9) 0.035(7) -0.009(7) 0.025(7) 0.005(8)
C34 0.046(7) 0.060(8) 0.016(6) 0.000(6) 0.004(5) 0.001(6)
C35 0.042(7) 0.048(7) 0.019(6) 0.003(5) 0.007(5) 0.000(6)
C36 0.044(7) 0.041(7) 0.021(6) -0.006(5) 0.001(5) -0.003(6)
C37 0.071(10) 0.059(9) 0.025(7) -0.013(6) 0.000(7) -0.003(8)
C38 0.056(9) 0.083(10) 0.030(7) -0.014(7) -0.022(7) 0.009(8)
C39 0.045(9) 0.084(12) 0.092(13) -0.009(10) -0.004(9) -0.019(8)
C40 0.049(8) 0.079(10) 0.033(7) 0.001(7) 0.014(6) -0.004(8)
C41 0.064(9) 0.059(9) 0.025(7) -0.003(6) 0.001(6) -0.004(7)
C42 0.035(7) 0.049(8) 0.026(6) 0.001(6) 0.006(5) 0.005(6)
C43 0.023(6) 0.084(11) 0.032(7) 0.021(7) 0.010(5) 0.011(7)
C44 0.052(9) 0.093(12) 0.033(7) 0.030(8) 0.001(6) 0.005(8)
C45 0.050(10) 0.15(2) 0.055(11) 0.061(12) 0.030(8) 0.032(11)
C46 0.065(10) 0.105(14) 0.026(8) 0.012(9) 0.006(7) 0.007(10)
C47 0.041(8) 0.152(17) 0.029(8) 0.015(10) 0.009(6) 0.017(10)
C48 0.046(8) 0.084(11) 0.021(7) 0.014(7) 0.005(6) 0.019(7)
C49 0.026(7) 0.077(11) 0.021(7) 0.001(7) -0.002(5) 0.007(6)
C50 0.041(7) 0.053(8) 0.010(5) 0.005(5) 0.002(5) 0.000(6)
C51 0.027(6) 0.055(9) 0.033(7) -0.002(6) -0.009(5) -0.010(6)
C52 0.051(9) 0.072(10) 0.076(11) 0.012(9) -0.009(8) -0.004(8)
C53 0.062(11) 0.082(11) 0.072(10) 0.030(9) 0.018(9) -0.016(9)
C54 0.033(8) 0.103(14) 0.063(10) -0.033(10) -0.009(7) 0.018(9)
C55 0.046(8) 0.069(9) 0.029(6) 0.014(7) 0.006(6) 0.006(7)
C56 0.044(8) 0.085(11) 0.030(7) 0.015(7) -0.003(6) 0.011(8)

loop_
_atom_type_symbol
_atom_type_description
_atom_type_scat_dispersion_real
_atom_type_scat_dispersion_imag
_atom_type_scat_source
C C 0.0033 0.0016 'International Tables Vol C Tables 4.2.6.8 and 6.1.1.4'
H H 0.0000 0.0000 'International Tables Vol C Tables 4.2.6.8 and 6.1.1.4'
N N 0.0061 0.0033 'International Tables Vol C Tables 4.2.6.8 and 6.1.1.4'
P P 0.1023 0.0942 'International Tables Vol C Tables 4.2.6.8 and 6.1.1.4'
Cl Cl 0.1484 0.1585 'International Tables Vol C Tables 4.2.6.8 and 6.1.1.4'
Rh Rh -1.1178 0.9187 'International Tables Vol C Tables 4.2.6.8 and 6.1.1.4'
O O 0.0106 0.0060 'International Tables Vol C Tables 4.2.6.8 and 6.1.1.4'

loop_
_geom_angle_atom_site_label_1
_geom_angle_atom_site_label_2
_geom_angle_atom_site_label_3
_geom_angle
_geom_angle_site_symmetry_3
P2 Rh1 P1 94.26(11) .
P2 Rh1 Cl1 92.22(10) .
P1 Rh1 Cl1 169.21(11) .
P2 Rh1 Cl1 168.00(12) 7
P1 Rh1 Cl1 93.81(10) 7
Cl1 Rh1 Cl1 81.22(10) 7
C1 P1 C7 102.8(6) .
C1 P1 C22 102.1(7) .
C7 P1 C22 90.2(6) .
C1 P1 Rh1 118.4(4) .
C7 P1 Rh1 124.5(4) .
C22 P1 Rh1 113.6(6) .
C29 P2 C35 102.7(5) .
C29 P2 C50 100.7(5) .
C35 P2 C50 90.3(5) .
C29 P2 Rh1 120.9(4) .
C35 P2 Rh1 111.3(3) .
C50 P2 Rh1 125.0(4) .
Rh1 Cl1 Rh1 98.36(10) 7
C14 N1 N2 123.0(11) .
C14 N1 C7 121.7(12) .
N2 N1 C7 112.3(9) .
C21 N2 N1 122.0(11) .
C21 N2 C22 121.9(12) .
N1 N2 C22 115.0(9) .
C42 N3 N4 121.9(9) .
C42 N3 C35 126.1(10) .
N4 N3 C35 111.9(8) .
C49 N4 C50 121.7(11) .
C49 N4 N3 121.6(10) .
C50 N4 N3 116.4(8) .
C2 C1 C6 119.7(12) .
C2 C1 P1 124.3(11) .
C6 C1 P1 115.9(9) .
C1 C2 C3 120.0(16) .
C4 C3 C2 121.0(18) .
C3 C4 C5 120.2(15) .
C6 C5 C4 115.3(17) .
C1 C6 C5 123.7(15) .
N1 C7 C8 112.2(10) .
N1 C7 P1 104.5(8) .
C8 C7 P1 114.2(8) .
C13 C8 C9 118.4(14) .
C13 C8 C7 122.3(12) .
C9 C8 C7 119.3(12) .
C10 C9 C8 121.1(16) .
C9 C10 C11 116.9(16) .
C12 C11 C10 119.8(17) .
C11 C12 C13 119.7(17) .
C8 C13 C12 123.3(14) .
O1 C14 N1 121.0(14) .
O1 C14 C15 120.9(15) .
N1 C14 C15 118.1(15) .
C20 C15 C16 118.6(15) .
C20 C15 C14 118.9(14) .
C16 C15 C14 121.3(15) .
C17 C16 C15 118.8(16) .
C16 C17 C18 121.1(16) .
C17 C18 C19 123.7(16) .
C18 C19 C20 114.8(16) .
C15 C20 C19 121.7(15) .
C15 C20 C21 119.2(14) .
C19 C20 C21 119.1(15) .
O2 C21 N2 121.3(14) .
O2 C21 C20 121.8(14) .
N2 C21 C20 116.8(15) .
N2 C22 C23 112.2(13) .
N2 C22 P1 105.7(10) .
C23 C22 P1 112.0(9) .
C24 C23 C28 120.0 .
C24 C23 C22 123.3(10) .
C28 C23 C22 116.3(10) .
C25 C24 C23 120.0 .
C24 C25 C26 120.0 .
C25 C26 C27 120.0 .
C28 C27 C26 120.0 .
C27 C28 C23 120.0 .
C30 C29 C34 118.6(10) .
C30 C29 P2 117.4(8) .
C34 C29 P2 124.0(9) .
C31 C30 C29 121.9(11) .
C30 C31 C32 121.2(12) .
C33 C32 C31 117.2(12) .
C32 C33 C34 123.6(12) .
C29 C34 C33 117.3(12) .
N3 C35 C36 112.2(9) .
N3 C35 P2 105.1(7) .
C36 C35 P2 113.0(8) .
C41 C36 C37 118.1(12) .
C41 C36 C35 125.0(10) .
C37 C36 C35 116.2(11) .
C38 C37 C36 118.7(12) .
C39 C38 C37 121.5(12) .
C38 C39 C40 119.8(13) .
C41 C40 C39 118.4(12) .
C40 C41 C36 123.4(12) .
O3 C42 N3 119.7(10) .
O3 C42 C43 122.0(12) .
N3 C42 C43 117.8(12) .
C44 C43 C48 123.8(13) .
C44 C43 C42 118.4(14) .
C48 C43 C42 117.8(12) .
C43 C44 C45 115.9(17) .
C46 C45 C44 122.6(17) .
C45 C46 C47 120.7(15) .
C48 C47 C46 118.3(17) .
C47 C48 C43 118.6(14) .
C47 C48 C49 118.1(15) .
C43 C48 C49 122.8(11) .
O4 C49 N4 119.0(12) .
O4 C49 C48 125.4(11) .
N4 C49 C48 115.6(13) .
N4 C50 C51 111.9(10) .
N4 C50 P2 100.5(8) .
C51 C50 P2 112.1(7) .
C56 C51 C52 118.0(12) .
C56 C51 C50 124.6(12) .
C52 C51 C50 117.4(12) .
C53 C52 C51 122.8(14) .
C52 C53 C54 115.2(14) .
C55 C54 C53 123.0(13) .
C54 C55 C56 117.6(13) .
C51 C56 C55 123.2(14) .

loop_
_geom_bond_atom_site_label_1
_geom_bond_atom_site_label_2
_geom_bond_distance
_geom_bond_site_symmetry_2
Rh1 P2 2.181(3) .
Rh1 P1 2.195(3) .
Rh1 Cl1 2.403(3) .
Rh1 Cl1 2.405(3) 7
P1 C1 1.845(12) .
P1 C7 1.850(13) .
P1 C22 1.868(15) .
P2 C29 1.835(11) .
P2 C35 1.879(11) .
P2 C50 1.899(11) .
Cl1 Rh1 2.405(3) 7
O1 C14 1.252(19) .
O2 C21 1.239(18) .
O3 C42 1.236(14) .
O4 C49 1.194(15) .
N1 C14 1.299(19) .
N1 N2 1.415(14) .
N1 C7 1.459(15) .
N2 C21 1.345(19) .
N2 C22 1.469(19) .
N3 C42 1.337(15) .
N3 N4 1.447(13) .
N3 C35 1.488(14) .
N4 C49 1.373(15) .
N4 C50 1.430(14) .
C1 C2 1.327(19) .
C1 C6 1.357(19) .
C2 C3 1.39(2) .
C3 C4 1.33(3) .
C4 C5 1.44(3) .
C5 C6 1.368(18) .
C7 C8 1.527(18) .
C8 C13 1.339(18) .
C8 C9 1.414(19) .
C9 C10 1.38(2) .
C10 C11 1.46(3) .
C11 C12 1.35(3) .
C12 C13 1.37(2) .
C14 C15 1.49(2) .
C15 C20 1.39(2) .
C15 C16 1.42(2) .
C16 C17 1.34(2) .
C17 C18 1.36(2) .
C18 C19 1.38(2) .
C19 C20 1.42(2) .
C20 C21 1.49(2) .
C22 C23 1.519(17) .
C23 C24 1.3900 .
C23 C28 1.3900 .
C24 C25 1.3900 .
C25 C26 1.3900 .
C26 C27 1.3900 .
C27 C28 1.3900 .
C29 C30 1.379(16) .
C29 C34 1.405(16) .
C30 C31 1.367(16) .
C31 C32 1.389(19) .
C32 C33 1.355(19) .
C33 C34 1.418(18) .
C35 C36 1.489(16) .
C36 C41 1.383(17) .
C36 C37 1.427(16) .
C37 C38 1.382(19) .
C38 C39 1.35(2) .
C39 C40 1.44(2) .
C40 C41 1.322(18) .
C42 C43 1.486(17) .
C43 C44 1.365(19) .
C43 C48 1.40(2) .
C44 C45 1.40(2) .
C45 C46 1.35(3) .
C46 C47 1.40(2) .
C47 C48 1.393(18) .
C48 C49 1.467(19) .
C50 C51 1.542(16) .
C51 C56 1.305(18) .
C51 C52 1.395(19) .
C52 C53 1.39(2) .
C53 C54 1.40(2) .
C54 C55 1.35(2) .
C55 C56 1.401(18) .
